data_2226786
loop_
_publ_author_name
'\,Serb, Mihaela-Diana'
'Kalf, Irmgard'
'Englert, Ulli'

_publ_section_title
;
 [<i>rac</i>-2-(1-Aminoethyl)phenyl-\k^2^<i>C</i>^1^,<i>N</i>](ethylendiamine-\k^2^<i>N</i>,<i>N</i>')palladium(II)
 3,5-dimethylbenzoate
;
_journal_coeditor_code BT5293
_journal_issue 8
_journal_name_full 'Acta Crystallographica Section E'
_journal_page_first m977
_journal_paper_doi 10.1107/S1600536810028369
_journal_volume 66
_journal_year 2010
_chemical_formula_iupac '[Pd (C8 H10 N) (C2 H8 N2)] (C9 H9 O2)'
_chemical_formula_moiety 'C10 H18 N3 Pd +, C9 H9 O2 -'
_chemical_formula_sum 'C19 H27 N3 O2 Pd'
_chemical_formula_weight 435.84
_chemical_name_systematic
;
[<i>rac</i>-2-(1-Aminoethyl)phenyl-\k^2^<i>C</i>^1^,<i>N</i>](ethylendiamine-
\k^2^<i>N</i>,<i>N</i>')palladium(II) 3,5-dimethylbenzoate
;
_space_group_IT_number 14
_symmetry_cell_setting monoclinic
_symmetry_space_group_name_Hall '-P 2ybc'
_symmetry_space_group_name_H-M 'P 1 21/c 1'
_atom_sites_solution_hydrogens geom
_atom_sites_solution_primary direct
_atom_sites_solution_secondary difmap
_cell_angle_alpha 90.00
_cell_angle_beta 100.616(2)
_cell_angle_gamma 90.00
_cell_formula_units_Z 4
_cell_length_a 7.9624(9)
_cell_length_b 28.615(3)
_cell_length_c 8.5964(10)
_cell_measurement_reflns_used 3595
_cell_measurement_temperature 110(2)
_cell_measurement_theta_max 24.64
_cell_measurement_theta_min 2.41
_cell_volume 1925.1(4)
_computing_cell_refinement 'SAINT-Plus (Bruker, 1999)'
_computing_data_collection 'SMART (Bruker, 2001)'
_computing_data_reduction 'SAINT-Plus (Bruker, 1999)'
_computing_molecular_graphics 'PLATON (Spek, 2009)'
_computing_publication_material 'SHELXL97 (Sheldrick, 2008)'
_computing_structure_refinement 'SHELXL97 (Sheldrick, 2008)'
_computing_structure_solution 'SHELXS97 (Sheldrick, 2008)'
_diffrn_ambient_temperature 110(2)
_diffrn_measured_fraction_theta_full .993
_diffrn_measured_fraction_theta_max .993
_diffrn_measurement_device_type 'Bruker SMART CCD area-detector'
_diffrn_measurement_method \w
_diffrn_radiation_monochromator graphite
_diffrn_radiation_source 'fine-focus sealed tube'
_diffrn_radiation_type MoK\a
_diffrn_radiation_wavelength 0.71073
_diffrn_reflns_av_R_equivalents 0.0758
_diffrn_reflns_av_sigmaI/netI 0.0874
_diffrn_reflns_limit_h_max 10
_diffrn_reflns_limit_h_min -10
_diffrn_reflns_limit_k_max 33
_diffrn_reflns_limit_k_min -37
_diffrn_reflns_limit_l_max 10
_diffrn_reflns_limit_l_min -10
_diffrn_reflns_number 17762
_diffrn_reflns_theta_full 27.45
_diffrn_reflns_theta_max 27.45
_diffrn_reflns_theta_min 2.51
_diffrn_standards_decay_% 'no decay'
_exptl_absorpt_coefficient_mu 0.981
_exptl_absorpt_correction_T_max 0.9712
_exptl_absorpt_correction_T_min 0.8356
_exptl_absorpt_correction_type multi-scan
_exptl_absorpt_process_details '(MULABS; Blessing, 1995; Spek, 2009)'
_exptl_crystal_colour yellow
_exptl_crystal_density_diffrn 1.504
_exptl_crystal_density_method 'not measured'
_exptl_crystal_description plate
_exptl_crystal_F_000 896
_exptl_crystal_size_max 0.19
_exptl_crystal_size_mid 0.17
_exptl_crystal_size_min 0.03
_refine_diff_density_max .731
_refine_diff_density_min -1.649
_refine_ls_extinction_method none
_refine_ls_goodness_of_fit_ref 0.984
_refine_ls_hydrogen_treatment constr
_refine_ls_matrix_type full
_refine_ls_number_parameters 229
_refine_ls_number_reflns 4375
_refine_ls_number_restraints 0
_refine_ls_restrained_S_all 0.984
_refine_ls_R_factor_all 0.0722
_refine_ls_R_factor_gt 0.0479
_refine_ls_shift/su_max 0.000
_refine_ls_shift/su_mean 0.000
_refine_ls_structure_factor_coef Fsqd
_refine_ls_weighting_details 'calc w=1/[\s^2^(Fo^2^)+(0.0290P)^2^] where P=(Fo^2^+2Fc^2^)/3'
_refine_ls_weighting_scheme calc
_refine_ls_wR_factor_gt 0.0855
_refine_ls_wR_factor_ref 0.0924
_reflns_number_gt 3310
_reflns_number_total 4375
_reflns_threshold_expression I>2\s(I)
_cod_data_source_file bt5293.cif
_cod_data_source_block I
_cod_original_sg_symbol_H-M 'P 21/c'
_cod_database_code 2226786
_cod_database_fobs_code 2226786

loop_
_symmetry_equiv_pos_as_xyz
'x, y, z'
'-x, y+1/2, -z+1/2'
'-x, -y, -z'
'x, -y+1/2, z+1/2'

loop_
_atom_site_type_symbol
_atom_site_label
_atom_site_fract_x
_atom_site_fract_y
_atom_site_fract_z
_atom_site_U_iso_or_equiv
_atom_site_adp_type
_atom_site_calc_flag
_atom_site_refinement_flags
_atom_site_occupancy
_atom_site_disorder_assembly
_atom_site_disorder_group
Pd Pd1 0.94093(4) 0.227805(11) 0.25811(4) 0.01652(10) Uani d . 1 . .
N N1 0.7080(4) 0.20820(12) 0.2066(5) 0.0234(9) Uani d . 1 . .
H H1A 0.6686 0.2026 0.2990 0.028 Uiso calc R 1 . .
H H1B 0.6439 0.2321 0.1544 0.028 Uiso calc R 1 . .
N N2 0.8992(4) 0.30017(12) 0.2865(4) 0.0203(8) Uani d . 1 . .
H H2A 0.8093 0.3100 0.2105 0.024 Uiso calc R 1 . .
H H2B 0.8713 0.3054 0.3842 0.024 Uiso calc R 1 . .
N N3 1.1755(4) 0.24963(12) 0.3089(4) 0.0160(8) Uani d . 1 . .
H H3A 1.2379 0.2301 0.3827 0.019 Uiso calc R 1 . .
H H3B 1.2233 0.2489 0.2193 0.019 Uiso calc R 1 . .
C C1 0.6809(5) 0.16412(15) 0.1033(6) 0.0252(11) Uani d . 1 . .
H H1 0.6603 0.1733 -0.0109 0.030 Uiso calc R 1 . .
C C2 0.8333(5) 0.13607(15) 0.1385(5) 0.0213(10) Uani d . 1 . .
C C3 0.9712(5) 0.15983(14) 0.2170(5) 0.0179(9) Uani d . 1 . .
C C4 1.1143(5) 0.13512(15) 0.2544(5) 0.0235(11) Uani d . 1 . .
H H4 1.2141 0.1493 0.3131 0.028 Uiso calc R 1 . .
C C5 1.1188(6) 0.08822(16) 0.2077(6) 0.0304(12) Uani d . 1 . .
H H5 1.2232 0.0716 0.2361 0.036 Uiso calc R 1 . .
C C6 0.9840(6) 0.06567(17) 0.1253(6) 0.0342(13) Uani d . 1 . .
H H6 0.9911 0.0341 0.0929 0.041 Uiso calc R 1 . .
C C7 0.8403(6) 0.08982(16) 0.0915(6) 0.0291(12) Uani d . 1 . .
H H7 0.7404 0.0753 0.0343 0.035 Uiso calc R 1 . .
C C8 0.5346(5) 0.13765(17) 0.1359(6) 0.0314(12) Uani d . 1 . .
H H8A 0.5043 0.1134 0.0552 0.047 Uiso calc R 1 . .
H H8B 0.4372 0.1587 0.1338 0.047 Uiso calc R 1 . .
H H8C 0.5639 0.1231 0.2405 0.047 Uiso calc R 1 . .
C C9 1.0466(5) 0.32579(14) 0.2732(5) 0.0202(10) Uani d . 1 . .
H H9A 1.0405 0.3581 0.3133 0.024 Uiso calc R 1 . .
H H9B 1.0639 0.3270 0.1621 0.024 Uiso calc R 1 . .
C C10 1.1831(5) 0.29881(14) 0.3734(5) 0.0203(10) Uani d . 1 . .
H H10A 1.1655 0.2986 0.4845 0.024 Uiso calc R 1 . .
H H10B 1.2960 0.3129 0.3704 0.024 Uiso calc R 1 . .
O O1 0.6039(3) 0.20443(10) 0.5344(4) 0.0207(7) Uani d . 1 . .
O O2 0.3555(3) 0.19477(10) 0.5774(4) 0.0217(7) Uani d . 1 . .
C C11 0.4914(5) 0.17924(15) 0.5705(5) 0.0173(9) Uani d . 1 . .
C C12 0.5283(5) 0.12878(14) 0.6100(5) 0.0169(9) Uani d . 1 . .
C C13 0.4191(5) 0.10026(15) 0.6716(5) 0.0221(10) Uani d . 1 . .
H H13 0.3135 0.1132 0.6874 0.027 Uiso calc R 1 . .
C C14 0.4520(6) 0.05353(16) 0.7128(6) 0.0261(11) Uani d . 1 . .
C C15 0.5963(6) 0.03531(16) 0.6867(6) 0.0279(11) Uani d . 1 . .
H H15 0.6226 0.0035 0.7119 0.033 Uiso calc R 1 . .
C C16 0.7073(5) 0.06234(16) 0.6236(6) 0.0244(11) Uani d . 1 . .
C C17 0.6705(5) 0.10894(15) 0.5866(5) 0.0214(10) Uani d . 1 . .
H H17 0.7506 0.1270 0.5431 0.026 Uiso calc R 1 . .
C C18 0.8671(6) 0.04280(17) 0.6026(7) 0.0401(14) Uani d . 1 . .
H H18A 0.9516 0.0467 0.7002 0.060 Uiso calc R 1 . .
H H18B 0.9070 0.0589 0.5155 0.060 Uiso calc R 1 . .
H H18C 0.8523 0.0095 0.5778 0.060 Uiso calc R 1 . .
C C19 0.3363(6) 0.02328(17) 0.7852(7) 0.0453(15) Uani d . 1 . .
H H19A 0.3451 -0.0090 0.7495 0.068 Uiso calc R 1 . .
H H19B 0.2184 0.0342 0.7533 0.068 Uiso calc R 1 . .
H H19C 0.3690 0.0246 0.9008 0.068 Uiso calc R 1 . .

loop_
_atom_site_aniso_label
_atom_site_aniso_U_11
_atom_site_aniso_U_22
_atom_site_aniso_U_33
_atom_site_aniso_U_12
_atom_site_aniso_U_13
_atom_site_aniso_U_23
Pd1 0.01214(14) 0.01639(18) 0.02123(19) 0.00006(14) 0.00361(12) 0.00117(17)
N1 0.0126(17) 0.025(2) 0.034(2) -0.0002(15) 0.0080(16) 0.0100(19)
N2 0.0122(16) 0.020(2) 0.030(2) -0.0036(14) 0.0081(16) 0.0033(17)
N3 0.0129(16) 0.0155(18) 0.020(2) 0.0031(14) 0.0037(15) -0.0011(16)
C1 0.019(2) 0.023(3) 0.033(3) -0.0045(19) 0.001(2) 0.002(2)
C2 0.020(2) 0.017(2) 0.029(3) -0.0051(18) 0.010(2) 0.004(2)
C3 0.016(2) 0.020(2) 0.018(2) 0.0017(17) 0.0045(17) -0.0002(19)
C4 0.020(2) 0.020(3) 0.030(3) -0.0040(18) 0.004(2) 0.002(2)
C5 0.026(2) 0.024(3) 0.041(3) 0.006(2) 0.006(2) 0.000(2)
C6 0.038(3) 0.017(3) 0.049(4) -0.004(2) 0.011(3) -0.005(2)
C7 0.026(2) 0.023(3) 0.037(3) -0.005(2) 0.004(2) 0.001(2)
C8 0.020(2) 0.040(3) 0.032(3) -0.009(2) -0.001(2) -0.002(2)
C9 0.017(2) 0.014(2) 0.030(3) -0.0012(17) 0.0064(19) -0.001(2)
C10 0.015(2) 0.022(3) 0.023(3) 0.0003(17) 0.0002(18) -0.001(2)
O1 0.0110(13) 0.0182(16) 0.033(2) -0.0024(12) 0.0045(13) -0.0022(14)
O2 0.0121(14) 0.0216(17) 0.032(2) 0.0077(12) 0.0053(13) 0.0057(14)
C11 0.0144(19) 0.021(2) 0.015(2) 0.0016(17) -0.0022(17) -0.0028(19)
C12 0.0145(19) 0.015(2) 0.019(3) 0.0016(16) -0.0022(17) -0.0004(19)
C13 0.013(2) 0.024(3) 0.029(3) -0.0003(17) 0.0006(19) -0.005(2)
C14 0.020(2) 0.023(3) 0.033(3) -0.0034(19) -0.001(2) -0.002(2)
C15 0.029(2) 0.018(3) 0.032(3) 0.006(2) -0.006(2) -0.004(2)
C16 0.018(2) 0.022(3) 0.031(3) 0.0084(18) -0.002(2) -0.006(2)
C17 0.017(2) 0.022(3) 0.025(3) 0.0001(18) 0.0035(19) -0.006(2)
C18 0.024(3) 0.036(3) 0.061(4) 0.015(2) 0.008(3) 0.002(3)
C19 0.030(3) 0.033(3) 0.072(5) -0.006(2) 0.007(3) 0.014(3)

loop_
_atom_type_symbol
_atom_type_description
_atom_type_scat_dispersion_real
_atom_type_scat_dispersion_imag
_atom_type_scat_source
C C .0033 .0016 'International Tables Vol C Tables 4.2.6.8 and 6.1.1.4'
H H .0000 .0000 'International Tables Vol C Tables 4.2.6.8 and 6.1.1.4'
N N .0061 .0033 'International Tables Vol C Tables 4.2.6.8 and 6.1.1.4'
O O .0106 .0060 'International Tables Vol C Tables 4.2.6.8 and 6.1.1.4'
Pd Pd -.9988 1.0072 'International Tables Vol C Tables 4.2.6.8 and 6.1.1.4'

loop_
_geom_angle_atom_site_label_1
_geom_angle_atom_site_label_2
_geom_angle_atom_site_label_3
_geom_angle_site_symmetry_1
_geom_angle_site_symmetry_3
_geom_angle
_geom_angle_publ_flag
N1 Pd1 N3 . . 178.30(14) yes
N1 Pd1 C3 . . 79.44(16) yes
N3 Pd1 C3 . . 102.15(15) yes
N1 Pd1 N2 . . 98.49(14) yes
N3 Pd1 N2 . . 79.89(13) yes
C3 Pd1 N2 . . 176.25(16) yes
C1 N1 Pd1 . . 113.7(2) ?
C1 N1 H1A . . 108.8 ?
Pd1 N1 H1A . . 108.8 ?
C1 N1 H1B . . 108.8 ?
Pd1 N1 H1B . . 108.8 ?
H1A N1 H1B . . 107.7 ?
C9 N2 Pd1 . . 110.4(3) ?
C9 N2 H2A . . 109.6 ?
Pd1 N2 H2A . . 109.6 ?
C9 N2 H2B . . 109.6 ?
Pd1 N2 H2B . . 109.6 ?
H2A N2 H2B . . 108.1 ?
C10 N3 Pd1 . . 110.7(2) ?
C10 N3 H3A . . 109.5 ?
Pd1 N3 H3A . . 109.5 ?
C10 N3 H3B . . 109.5 ?
Pd1 N3 H3B . . 109.5 ?
H3A N3 H3B . . 108.1 ?
C2 C1 C8 . . 110.0(4) ?
C2 C1 N1 . . 108.2(4) ?
C8 C1 N1 . . 110.3(4) ?
C2 C1 H1 . . 109.4 ?
C8 C1 H1 . . 109.4 ?
N1 C1 H1 . . 109.4 ?
C3 C2 C7 . . 123.3(4) ?
C3 C2 C1 . . 113.4(4) ?
C7 C2 C1 . . 123.2(4) ?
C4 C3 C2 . . 115.6(4) ?
C4 C3 Pd1 . . 126.9(3) ?
C2 C3 Pd1 . . 117.5(3) ?
C3 C4 C5 . . 120.3(4) ?
C3 C4 H4 . . 119.8 ?
C5 C4 H4 . . 119.8 ?
C6 C5 C4 . . 123.6(4) ?
C6 C5 H5 . . 118.2 ?
C4 C5 H5 . . 118.2 ?
C7 C6 C5 . . 116.2(5) ?
C7 C6 H6 . . 121.9 ?
C5 C6 H6 . . 121.9 ?
C6 C7 C2 . . 120.9(4) ?
C6 C7 H7 . . 119.6 ?
C2 C7 H7 . . 119.6 ?
C1 C8 H8A . . 109.5 ?
C1 C8 H8B . . 109.5 ?
H8A C8 H8B . . 109.5 ?
C1 C8 H8C . . 109.5 ?
H8A C8 H8C . . 109.5 ?
H8B C8 H8C . . 109.5 ?
N2 C9 C10 . . 102.5(3) ?
N2 C9 H9A . . 111.3 ?
C10 C9 H9A . . 111.3 ?
N2 C9 H9B . . 111.3 ?
C10 C9 H9B . . 111.3 ?
H9A C9 H9B . . 109.2 ?
C9 C10 N3 . . 107.3(3) ?
C9 C10 H10A . . 110.2 ?
N3 C10 H10A . . 110.2 ?
C9 C10 H10B . . 110.2 ?
N3 C10 H10B . . 110.2 ?
H10A C10 H10B . . 108.5 ?
O2 C11 O1 . . 120.5(4) ?
O2 C11 C12 . . 119.6(4) ?
O1 C11 C12 . . 119.9(4) ?
C17 C12 C13 . . 115.4(4) ?
C17 C12 C11 . . 121.3(4) ?
C13 C12 C11 . . 123.3(4) ?
C12 C13 C14 . . 124.5(4) ?
C12 C13 H13 . . 117.7 ?
C14 C13 H13 . . 117.7 ?
C15 C14 C13 . . 117.7(4) ?
C15 C14 C19 . . 118.0(5) ?
C13 C14 C19 . . 124.3(4) ?
C14 C15 C16 . . 119.6(4) ?
C14 C15 H15 . . 120.2 ?
C16 C15 H15 . . 120.2 ?
C15 C16 C17 . . 120.8(4) ?
C15 C16 C18 . . 119.1(4) ?
C17 C16 C18 . . 120.1(4) ?
C12 C17 C16 . . 122.0(4) ?
C12 C17 H17 . . 119.0 ?
C16 C17 H17 . . 119.0 ?
C16 C18 H18A . . 109.5 ?
C16 C18 H18B . . 109.5 ?
H18A C18 H18B . . 109.5 ?
C16 C18 H18C . . 109.5 ?
H18A C18 H18C . . 109.5 ?
H18B C18 H18C . . 109.5 ?
C14 C19 H19A . . 109.5 ?
C14 C19 H19B . . 109.5 ?
H19A C19 H19B . . 109.5 ?
C14 C19 H19C . . 109.5 ?
H19A C19 H19C . . 109.5 ?
H19B C19 H19C . . 109.5 ?

loop_
_geom_bond_atom_site_label_1
_geom_bond_atom_site_label_2
_geom_bond_site_symmetry_2
_geom_bond_distance
_geom_bond_publ_flag
Pd1 N1 . 1.910(3) yes
Pd1 N3 . 1.941(3) yes
Pd1 C3 . 2.000(4) yes
Pd1 N2 . 2.119(3) yes
N1 C1 . 1.535(6) ?
N1 H1A . 0.9200 ?
N1 H1B . 0.9200 ?
N2 C9 . 1.406(5) ?
N2 H2A . 0.9200 ?
N2 H2B . 0.9200 ?
N3 C10 . 1.510(5) ?
N3 H3A . 0.9200 ?
N3 H3B . 0.9200 ?
C1 C2 . 1.440(6) ?
C1 C8 . 1.459(6) ?
C1 H1 . 1.0000 ?
C2 C3 . 1.360(6) ?
C2 C7 . 1.388(6) ?
C3 C4 . 1.329(5) ?
C4 C5 . 1.403(6) ?
C4 H4 . 0.9500 ?
C5 C6 . 1.338(6) ?
C5 H5 . 0.9500 ?
C6 C7 . 1.323(6) ?
C6 H6 . 0.9500 ?
C7 H7 . 0.9500 ?
C8 H8A . 0.9800 ?
C8 H8B . 0.9800 ?
C8 H8C . 0.9800 ?
C9 C10 . 1.475(5) ?
C9 H9A . 0.9900 ?
C9 H9B . 0.9900 ?
C10 H10A . 0.9900 ?
C10 H10B . 0.9900 ?
O1 C11 . 1.233(5) ?
O2 C11 . 1.181(4) ?
C11 C12 . 1.500(6) ?
C12 C17 . 1.315(5) ?
C12 C13 . 1.368(6) ?
C13 C14 . 1.396(6) ?
C13 H13 . 0.9500 ?
C14 C15 . 1.318(6) ?
C14 C19 . 1.482(6) ?
C15 C16 . 1.361(6) ?
C15 H15 . 0.9500 ?
C16 C17 . 1.389(6) ?
C16 C18 . 1.432(6) ?
C17 H17 . 0.9500 ?
C18 H18A . 0.9800 ?
C18 H18B . 0.9800 ?
C18 H18C . 0.9800 ?
C19 H19A . 0.9800 ?
C19 H19B . 0.9800 ?
C19 H19C . 0.9800 ?

loop_
_geom_hbond_atom_site_label_D
_geom_hbond_atom_site_label_H
_geom_hbond_atom_site_label_A
_geom_hbond_site_symmetry_A
_geom_hbond_distance_DH
_geom_hbond_distance_HA
_geom_hbond_distance_DA
_geom_hbond_angle_DHA
N1 H1A O1 . 0.92 2.18 3.082(5) 167
N1 H1B O1 4_554 0.92 2.08 2.946(5) 156
N2 H2A O1 4_554 0.92 2.06 2.892(4) 151
N3 H3A O2 1_655 0.92 2.03 2.937(5) 168
N3 H3B O2 4_654 0.92 2.38 3.098(4) 135

loop_
_geom_torsion_atom_site_label_1
_geom_torsion_atom_site_label_2
_geom_torsion_atom_site_label_3
_geom_torsion_atom_site_label_4
_geom_torsion_site_symmetry_1
_geom_torsion_site_symmetry_2
_geom_torsion_site_symmetry_3
_geom_torsion_site_symmetry_4
_geom_torsion
_geom_torsion_publ_flag
N3 Pd1 N1 C1 . . . . 134(5) ?
C3 Pd1 N1 C1 . . . . -24.5(3) ?
N2 Pd1 N1 C1 . . . . 152.4(3) ?
N1 Pd1 N2 C9 . . . . -160.2(3) ?
N3 Pd1 N2 C9 . . . . 19.2(3) ?
C3 Pd1 N2 C9 . . . . -104(2) ?
N1 Pd1 N3 C10 . . . . 32(5) ?
C3 Pd1 N3 C10 . . . . -169.6(3) ?
N2 Pd1 N3 C10 . . . . 13.6(3) ?
Pd1 N1 C1 C2 . . . . 29.6(4) ?
Pd1 N1 C1 C8 . . . . 150.0(3) ?
C8 C1 C2 C3 . . . . -136.7(4) ?
N1 C1 C2 C3 . . . . -16.1(5) ?
C8 C1 C2 C7 . . . . 45.6(6) ?
N1 C1 C2 C7 . . . . 166.2(4) ?
C7 C2 C3 C4 . . . . -3.4(7) ?
C1 C2 C3 C4 . . . . 178.9(4) ?
C7 C2 C3 Pd1 . . . . 174.8(4) ?
C1 C2 C3 Pd1 . . . . -2.9(5) ?
N1 Pd1 C3 C4 . . . . -165.9(4) ?
N3 Pd1 C3 C4 . . . . 14.7(4) ?
N2 Pd1 C3 C4 . . . . 137(2) ?
N1 Pd1 C3 C2 . . . . 16.1(3) ?
N3 Pd1 C3 C2 . . . . -163.2(3) ?
N2 Pd1 C3 C2 . . . . -41(2) ?
C2 C3 C4 C5 . . . . 2.6(7) ?
Pd1 C3 C4 C5 . . . . -175.4(3) ?
C3 C4 C5 C6 . . . . -0.2(8) ?
C4 C5 C6 C7 . . . . -1.5(8) ?
C5 C6 C7 C2 . . . . 0.7(8) ?
C3 C2 C7 C6 . . . . 1.8(8) ?
C1 C2 C7 C6 . . . . 179.3(5) ?
Pd1 N2 C9 C10 . . . . -46.1(4) ?
N2 C9 C10 N3 . . . . 57.7(4) ?
Pd1 N3 C10 C9 . . . . -43.9(4) ?
O2 C11 C12 C17 . . . . 172.2(4) ?
O1 C11 C12 C17 . . . . -9.3(6) ?
O2 C11 C12 C13 . . . . -7.6(7) ?
O1 C11 C12 C13 . . . . 170.8(4) ?
C17 C12 C13 C14 . . . . 1.7(7) ?
C11 C12 C13 C14 . . . . -178.5(4) ?
C12 C13 C14 C15 . . . . -1.9(7) ?
C12 C13 C14 C19 . . . . 177.5(5) ?
C13 C14 C15 C16 . . . . 0.8(7) ?
C19 C14 C15 C16 . . . . -178.6(5) ?
C14 C15 C16 C17 . . . . 0.2(7) ?
C14 C15 C16 C18 . . . . 177.1(5) ?
C13 C12 C17 C16 . . . . -0.6(7) ?
C11 C12 C17 C16 . . . . 179.5(4) ?
C15 C16 C17 C12 . . . . -0.3(7) ?
C18 C16 C17 C12 . . . . -177.2(5) ?
